data_1516763
loop_
_publ_author_name
'Weatherhead-Kloster, Robin A'
'Corey, E. J.'

_publ_section_title
;
 Theory-guided discovery of unique chemical transformations of
 cyclopropenes.
;
_journal_issue 1
_journal_name_full 'Organic letters'
_journal_page_first 171
_journal_page_last 174
_journal_paper_doi 10.1021/ol052752+
_journal_volume 8
_journal_year 2006
_chemical_formula_sum 'C12 H11 N O2 S'
_chemical_formula_weight 233.28
_chemical_name_systematic
; 
 ? 
;
_space_group_IT_number 14
_symmetry_cell_setting monoclinic
_symmetry_space_group_name_Hall '-P 2ybc'
_symmetry_space_group_name_H-M 'P 1 21/c 1'
_atom_sites_solution_hydrogens geom
_atom_sites_solution_primary direct
_atom_sites_solution_secondary difmap
_audit_creation_method SHELXL-97
_cell_angle_alpha 90.00
_cell_angle_beta 93.997(8)
_cell_angle_gamma 90.00
_cell_formula_units_Z 4
_cell_length_a 11.050(4)
_cell_length_b 6.388(2)
_cell_length_c 16.420(6)
_cell_measurement_reflns_used 648
_cell_measurement_temperature 193(2)
_cell_measurement_theta_max 22.57
_cell_measurement_theta_min 2.99
_cell_volume 1156.2(7)
_computing_cell_refinement 'Bruker SMART'
_computing_data_collection 'Bruker SMART'
_computing_data_reduction 'Bruker SAINT'
_computing_molecular_graphics 'Bruker SHELXTL'
_computing_publication_material 'Bruker SHELXTL'
_computing_structure_refinement 'SHELXL-97 (Sheldrick, 1997)'
_computing_structure_solution 'SHELXS-97 (Sheldrick, 1990)'
_diffrn_ambient_temperature 193(2)
_diffrn_measured_fraction_theta_full 0.999
_diffrn_measured_fraction_theta_max 0.999
_diffrn_measurement_device_type 'CCD area detector'
_diffrn_measurement_method 'phi and omega scans'
_diffrn_radiation_monochromator graphite
_diffrn_radiation_source 'fine-focus sealed tube'
_diffrn_radiation_type MoK\a
_diffrn_radiation_wavelength 0.71073
_diffrn_reflns_av_R_equivalents 0.0766
_diffrn_reflns_av_sigmaI/netI 0.0982
_diffrn_reflns_limit_h_max 14
_diffrn_reflns_limit_h_min -14
_diffrn_reflns_limit_k_max 8
_diffrn_reflns_limit_k_min -8
_diffrn_reflns_limit_l_max 16
_diffrn_reflns_limit_l_min -21
_diffrn_reflns_number 7752
_diffrn_reflns_theta_full 27.84
_diffrn_reflns_theta_max 27.84
_diffrn_reflns_theta_min 1.85
_exptl_absorpt_coefficient_mu 0.263
_exptl_absorpt_correction_type none
_exptl_crystal_colour colorless
_exptl_crystal_density_diffrn 1.340
_exptl_crystal_density_meas 0
_exptl_crystal_density_method 'not measured'
_exptl_crystal_description plate
_exptl_crystal_F_000 488
_refine_diff_density_max 0.262
_refine_diff_density_min -0.226
_refine_diff_density_rms 0.047
_refine_ls_extinction_method none
_refine_ls_goodness_of_fit_ref 0.835
_refine_ls_hydrogen_treatment mixed
_refine_ls_matrix_type full
_refine_ls_number_parameters 189
_refine_ls_number_reflns 2749
_refine_ls_number_restraints 0
_refine_ls_restrained_S_all 0.835
_refine_ls_R_factor_all 0.1017
_refine_ls_R_factor_gt 0.0478
_refine_ls_shift/su_max 0.003
_refine_ls_shift/su_mean 0.000
_refine_ls_structure_factor_coef Fsqd
_refine_ls_weighting_details 'calc w=1/[\s^2^(Fo^2^)+(0.0305P)^2^+0.0000P] where P=(Fo^2^+2Fc^2^)/3'
_refine_ls_weighting_scheme calc
_refine_ls_wR_factor_gt 0.0858
_refine_ls_wR_factor_ref 0.0976
_reflns_number_gt 1474
_reflns_number_total 2749
_reflns_threshold_expression >2sigma(I)
_cod_data_source_file ol052752%2Bsi20051114_021807.cif
_cod_data_source_block rak37t
_cod_depositor_comments
;
The following automatic conversions were performed:

'_symmetry_cell_setting' value 'Monoclinic' changed to 'monoclinic'
according to
/usr/data/users/saulius/automatic-downloads/retrospective/ACS/lib/dictionaries/cif_core.dic
dictionary named 'cif_core.dic' version 2.4.2 from 2011-04-26.

Automatic conversion script
Id: cif_fix_values 2281 2013-09-26 08:29:07Z andrius 
;
_cod_original_cell_volume 1156.3(7)
_cod_original_sg_symbol_H-M P2(1)/c
_cod_database_code 1516763

loop_
_symmetry_equiv_pos_as_xyz
'x, y, z'
'-x, y+1/2, -z+1/2'
'-x, -y, -z'
'x, -y-1/2, z-1/2'

loop_
_atom_site_label
_atom_site_type_symbol
_atom_site_fract_x
_atom_site_fract_y
_atom_site_fract_z
_atom_site_U_iso_or_equiv
_atom_site_adp_type
_atom_site_occupancy
_atom_site_symmetry_multiplicity
_atom_site_calc_flag
S1 S 0.20752(6) 0.15649(9) 0.79332(4) 0.0441(2) Uani 1 1 d
C4 C 0.4254(2) 0.1611(4) 0.88104(16) 0.0465(6) Uani 1 1 d
C8 C 0.1140(2) 0.1982(4) 0.87503(15) 0.0415(6) Uani 1 1 d
O1 O 0.22481(14) -0.0649(2) 0.78588(11) 0.0557(5) Uani 1 1 d
C12 C -0.1055(2) 0.1261(4) 0.90495(16) 0.0438(6) Uani 1 1 d
C5 C 0.34482(19) 0.2723(3) 0.82996(14) 0.0367(5) Uani 1 1 d
C9 C -0.0228(2) 0.2218(4) 0.85072(17) 0.0422(6) Uani 1 1 d
O2 O 0.15797(15) 0.2736(3) 0.72483(10) 0.0584(5) Uani 1 1 d
C10 C 0.05323(19) 0.3983(3) 0.88052(14) 0.0386(6) Uani 1 1 d
N1 N -0.16854(19) 0.0553(3) 0.94928(13) 0.0513(5) Uani 1 1 d
C11 C 0.0597(3) 0.5964(4) 0.89854(16) 0.0514(7) Uani 1 1 d
C2 C 0.5585(2) 0.4582(4) 0.89286(16) 0.0477(6) Uani 1 1 d
C7 C 0.4773(2) 0.5663(4) 0.84017(18) 0.0528(7) Uani 1 1 d
C6 C 0.3706(2) 0.4753(4) 0.80884(17) 0.0468(7) Uani 1 1 d
C3 C 0.5307(2) 0.2544(4) 0.91241(17) 0.0509(7) Uani 1 1 d
C1 C 0.6732(3) 0.5607(7) 0.9277(3) 0.0695(9) Uani 1 1 d
H2 H 0.685(4) 0.538(6) 0.980(3) 0.14(2) Uiso 1 1 d
H1 H 0.671(3) 0.697(6) 0.912(2) 0.113(15) Uiso 1 1 d
H10 H 0.1410(19) 0.658(3) 0.9191(13) 0.042(6) Uiso 1 1 d
H7 H 0.3172(18) 0.545(3) 0.7747(13) 0.039(6) Uiso 1 1 d
H8 H 0.139(2) 0.118(3) 0.9244(15) 0.058(7) Uiso 1 1 d
H5 H 0.4063(18) 0.034(3) 0.8947(13) 0.037(7) Uiso 1 1 d
H11 H -0.013(2) 0.684(4) 0.8857(15) 0.076(9) Uiso 1 1 d
H9 H -0.0442(19) 0.212(3) 0.7938(16) 0.056(7) Uiso 1 1 d
H4 H 0.586(2) 0.178(4) 0.9431(16) 0.060(8) Uiso 1 1 d
H6 H 0.4935(19) 0.701(4) 0.8257(13) 0.045(7) Uiso 1 1 d
H3 H 0.746(4) 0.490(6) 0.905(2) 0.161(17) Uiso 1 1 d

loop_
_atom_site_aniso_label
_atom_site_aniso_U_11
_atom_site_aniso_U_22
_atom_site_aniso_U_33
_atom_site_aniso_U_23
_atom_site_aniso_U_13
_atom_site_aniso_U_12
S1 0.0456(4) 0.0411(4) 0.0456(4) -0.0033(3) 0.0028(3) -0.0011(3)
C4 0.0493(16) 0.0326(14) 0.0582(17) 0.0052(13) 0.0074(13) 0.0015(13)
C8 0.0416(14) 0.0368(14) 0.0450(15) 0.0019(12) -0.0048(12) -0.0019(11)
O1 0.0562(11) 0.0390(9) 0.0723(13) -0.0146(9) 0.0075(9) -0.0029(8)
C12 0.0448(15) 0.0350(14) 0.0510(17) -0.0053(12) 0.0001(13) 0.0033(11)
C5 0.0377(13) 0.0334(13) 0.0400(14) -0.0017(11) 0.0083(11) 0.0020(10)
C9 0.0474(14) 0.0387(14) 0.0398(15) 0.0021(12) -0.0026(12) 0.0016(11)
O2 0.0630(11) 0.0681(12) 0.0429(10) 0.0059(9) -0.0049(9) -0.0004(9)
C10 0.0416(13) 0.0362(14) 0.0373(14) 0.0021(10) -0.0016(11) -0.0023(11)
N1 0.0491(13) 0.0511(13) 0.0535(14) -0.0008(11) 0.0026(11) -0.0058(11)
C11 0.0575(18) 0.0420(17) 0.0536(17) 0.0009(13) -0.0043(14) -0.0022(14)
C2 0.0403(14) 0.0480(16) 0.0563(17) -0.0116(13) 0.0151(12) -0.0022(12)
C7 0.0553(17) 0.0308(14) 0.075(2) -0.0015(14) 0.0233(15) -0.0044(14)
C6 0.0472(16) 0.0397(15) 0.0541(18) 0.0092(13) 0.0089(13) 0.0085(13)
C3 0.0442(16) 0.0501(17) 0.0579(18) 0.0026(14) 0.0002(14) 0.0055(14)
C1 0.0517(19) 0.070(2) 0.087(3) -0.014(2) 0.0097(19) -0.0142(17)

loop_
_atom_type_symbol
_atom_type_description
_atom_type_scat_dispersion_real
_atom_type_scat_dispersion_imag
_atom_type_scat_source
C C 0.0033 0.0016 'International Tables Vol C Tables 4.2.6.8 and 6.1.1.4'
H H 0.0000 0.0000 'International Tables Vol C Tables 4.2.6.8 and 6.1.1.4'
N N 0.0061 0.0033 'International Tables Vol C Tables 4.2.6.8 and 6.1.1.4'
O O 0.0106 0.0060 'International Tables Vol C Tables 4.2.6.8 and 6.1.1.4'
S S 0.1246 0.1234 'International Tables Vol C Tables 4.2.6.8 and 6.1.1.4'

loop_
_geom_angle_atom_site_label_1
_geom_angle_atom_site_label_2
_geom_angle_atom_site_label_3
_geom_angle
O2 S1 O1 119.73(11)
O2 S1 C5 108.89(11)
O1 S1 C5 109.13(10)
O2 S1 C8 107.83(11)
O1 S1 C8 107.54(10)
C5 S1 C8 102.31(11)
C3 C4 C5 119.9(3)
C3 C4 H5 121.4(14)
C5 C4 H5 118.6(14)
C10 C8 C9 58.71(15)
C10 C8 S1 118.50(18)
C9 C8 S1 115.58(19)
C10 C8 H8 120.9(13)
C9 C8 H8 118.5(13)
S1 C8 H8 113.7(13)
N1 C12 C9 177.8(3)
C6 C5 C4 120.2(2)
C6 C5 S1 119.94(19)
C4 C5 S1 119.85(18)
C12 C9 C10 119.2(2)
C12 C9 C8 116.5(2)
C10 C9 C8 57.45(15)
C12 C9 H9 116.9(14)
C10 C9 H9 118.2(14)
C8 C9 H9 114.9(13)
C11 C10 C8 148.7(2)
C11 C10 C9 147.5(2)
C8 C10 C9 63.84(15)
C10 C11 H10 119.0(12)
C10 C11 H11 118.0(15)
H10 C11 H11 122.7(19)
C3 C2 C7 118.0(2)
C3 C2 C1 121.2(3)
C7 C2 C1 120.8(3)
C6 C7 C2 121.4(2)
C6 C7 H6 118.5(14)
C2 C7 H6 120.0(14)
C5 C6 C7 119.2(3)
C5 C6 H7 119.0(13)
C7 C6 H7 121.8(13)
C4 C3 C2 121.2(3)
C4 C3 H4 119.8(15)
C2 C3 H4 118.8(15)
C2 C1 H2 111(3)
C2 C1 H1 107(2)
H2 C1 H1 116(4)
C2 C1 H3 110(2)
H2 C1 H3 102(3)
H1 C1 H3 109(3)

loop_
_geom_bond_atom_site_label_1
_geom_bond_atom_site_label_2
_geom_bond_distance
S1 O2 1.4278(17)
S1 O1 1.4335(16)
S1 C5 1.756(2)
S1 C8 1.770(3)
C4 C3 1.375(3)
C4 C5 1.378(3)
C4 H5 0.87(2)
C8 C10 1.450(3)
C8 C9 1.544(3)
C8 H8 0.98(2)
C12 N1 1.136(3)
C12 C9 1.454(4)
C5 C6 1.377(3)
C9 C10 1.470(3)
C9 H9 0.95(2)
C10 C11 1.300(3)
C11 H10 1.02(2)
C11 H11 0.99(3)
C2 C3 1.381(3)
C2 C7 1.387(3)
C2 C1 1.503(4)
C7 C6 1.382(4)
C7 H6 0.91(2)
C6 H7 0.90(2)
C3 H4 0.91(2)
C1 H2 0.86(4)
C1 H1 0.91(3)
C1 H3 1.01(4)

loop_
_geom_torsion_atom_site_label_1
_geom_torsion_atom_site_label_2
_geom_torsion_atom_site_label_3
_geom_torsion_atom_site_label_4
_geom_torsion
O2 S1 C8 C10 -31.5(2)
O1 S1 C8 C10 -161.93(17)
C5 S1 C8 C10 83.19(19)
O2 S1 C8 C9 35.2(2)
O1 S1 C8 C9 -95.21(18)
C5 S1 C8 C9 149.90(17)
C3 C4 C5 C6 1.4(4)
C3 C4 C5 S1 -177.38(19)
O2 S1 C5 C6 18.2(2)
O1 S1 C5 C6 150.55(18)
C8 S1 C5 C6 -95.7(2)
O2 S1 C5 C4 -163.04(18)
O1 S1 C5 C4 -30.7(2)
C8 S1 C5 C4 83.0(2)
N1 C12 C9 C10 -7(7)
N1 C12 C9 C8 59(7)
C10 C8 C9 C12 -109.2(2)
S1 C8 C9 C12 141.69(19)
S1 C8 C9 C10 -109.2(2)
C9 C8 C10 C11 -179.7(5)
S1 C8 C10 C11 -75.5(5)
S1 C8 C10 C9 104.2(2)
C12 C9 C10 C11 -75.8(5)
C8 C9 C10 C11 179.7(5)
C12 C9 C10 C8 104.5(2)
C3 C2 C7 C6 1.0(4)
C1 C2 C7 C6 -178.8(3)
C4 C5 C6 C7 -0.7(4)
S1 C5 C6 C7 178.03(19)
C2 C7 C6 C5 -0.5(4)
C5 C4 C3 C2 -0.8(4)
C7 C2 C3 C4 -0.3(4)
C1 C2 C3 C4 179.5(3)
